data_7127688
loop_
_publ_author_name
'Wang, Yijie'
'Zhang, Minghui'
'Yang, Qianqian'
'Yin, Jianbo'
'Liu, Di'
'Shang, Yanxue'
'Kang, Zixi'
'Wang, Rongming'
'Sun, Daofeng'
'Jiang, Jianzhuang'

_publ_section_title
;
 Single-crystal-to-single-crystal transformation and proton conductivity
 of three hydrogen-bonded organic frameworks.
;
_journal_issue 99
_journal_name_full 'Chemical communications (Cambridge, England)'
_journal_page_first 15529
_journal_page_last 15532
_journal_paper_doi 10.1039/d0cc05402j
_journal_volume 56
_journal_year 2020
_chemical_formula_moiety 'C14 H12 N2 O6 S2, 2(C4 H12 N)'
_chemical_formula_sum 'C22 H36 N4 O6 S2'
_chemical_formula_weight 516.67
_chemical_name_systematic UPC-H7
_space_group_crystal_system monoclinic
_space_group_IT_number 14
_space_group_name_Hall '-P 2yn'
_space_group_name_H-M_alt 'P 1 21/n 1'
_atom_sites_solution_hydrogens geom
_audit_creation_date 2020-02-02
_audit_creation_method
;
Olex2 1.3
(compiled Nov 21 2019 18:26:39 for OlexSys, GUI svn.r6003)
;
_audit_update_record
;
2020-02-15 deposited with the CCDC.	2020-11-06 downloaded from the CCDC.
;
_cell_angle_alpha 90
_cell_angle_beta 96.082(3)
_cell_angle_gamma 90
_cell_formula_units_Z 4
_cell_length_a 9.7754(3)
_cell_length_b 12.5427(4)
_cell_length_c 22.3714(7)
_cell_measurement_reflns_used 5036
_cell_measurement_temperature 150(2)
_cell_measurement_theta_max 69.8950
_cell_measurement_theta_min 3.9930
_cell_volume 2727.52(15)
_computing_molecular_graphics 'Olex2 1.3 (Dolomanov et al., 2009)'
_computing_publication_material 'Olex2 1.3 (Dolomanov et al., 2009)'
_computing_structure_refinement 'SHELXL 2013/2 (Sheldrick, 2015)'
_computing_structure_solution 'SHELXS-97 (Sheldrick, 1990)'
_diffrn_ambient_temperature 150
_diffrn_measured_fraction_theta_full 0.993
_diffrn_measured_fraction_theta_max 0.977
_diffrn_measurement_device_type 'multiwire proportional'
_diffrn_measurement_method 'phi and omega scans'
_diffrn_radiation_monochromator graphite
_diffrn_radiation_type CuK\a
_diffrn_radiation_wavelength 1.54178
_diffrn_reflns_av_R_equivalents 0.0231
_diffrn_reflns_av_unetI/netI 0.0306
_diffrn_reflns_Laue_measured_fraction_full 0.993
_diffrn_reflns_Laue_measured_fraction_max 0.977
_diffrn_reflns_limit_h_max 11
_diffrn_reflns_limit_h_min -8
_diffrn_reflns_limit_k_max 15
_diffrn_reflns_limit_k_min -12
_diffrn_reflns_limit_l_max 26
_diffrn_reflns_limit_l_min -22
_diffrn_reflns_number 9950
_diffrn_reflns_point_group_measured_fraction_full 0.993
_diffrn_reflns_point_group_measured_fraction_max 0.977
_diffrn_reflns_theta_full 67.679
_diffrn_reflns_theta_max 70.162
_diffrn_reflns_theta_min 3.974
_exptl_absorpt_coefficient_mu 2.120
_exptl_absorpt_correction_type none
_exptl_crystal_colour 'clear light yellow'
_exptl_crystal_colour_lustre clear
_exptl_crystal_colour_modifier light
_exptl_crystal_colour_primary yellow
_exptl_crystal_density_diffrn 1.258
_exptl_crystal_density_method 'not measured'
_exptl_crystal_description block
_exptl_crystal_F_000 1104
_exptl_crystal_size_max 0.2
_exptl_crystal_size_mid 0.1
_exptl_crystal_size_min 0.1
_refine_diff_density_max 0.552
_refine_diff_density_min -0.338
_refine_diff_density_rms 0.065
_refine_ls_extinction_method none
_refine_ls_goodness_of_fit_ref 1.085
_refine_ls_hydrogen_treatment constr
_refine_ls_matrix_type full
_refine_ls_number_parameters 307
_refine_ls_number_reflns 5070
_refine_ls_number_restraints 0
_refine_ls_restrained_S_all 1.085
_refine_ls_R_factor_all 0.0791
_refine_ls_R_factor_gt 0.0693
_refine_ls_shift/su_max 0.001
_refine_ls_shift/su_mean 0.000
_refine_ls_structure_factor_coef Fsqd
_refine_ls_weighting_details
;
 w=1/[\s^2^(Fo^2^)+(0.0761P)^2^+4.7934P]
 where P=(Fo^2^+2Fc^2^)/3
;
_refine_ls_weighting_scheme calc
_refine_ls_wR_factor_gt 0.1946
_refine_ls_wR_factor_ref 0.1996
_reflns_Friedel_coverage 0.000
_reflns_number_gt 4410
_reflns_number_total 5070
_reflns_threshold_expression 'I > 2\s(I)'
_cod_data_source_file d0cc05402j2.cif
_cod_data_source_block UPC-H7
_cod_database_code 7127688
_shelxl_version_number 2013-2
_shelx_space_group_comment
;
The symmetry employed for this shelxl refinement is uniquely defined
by the following loop, which should always be used as a source of
symmetry information in preference to the above space-group names.
They are only intended as comments.
;
_shelx_estimated_absorpt_t_max 0.816
_shelx_estimated_absorpt_t_min 0.676
_olex2_refinement_description
;
1. Fixed Uiso
 At 1.2 times of:
  All C(H) groups, All N(H,H) groups
 At 1.5 times of:
  All C(H,H,H) groups
2.a Me refined with riding coordinates:
 C17(H17A,H17B,H17C), C16(H16A,H16B,H16C), C15(H15A,H15B,H15C), C22(H22A,H22B,
 H22C), C20(H20A,H20B,H20C), C21(H21A,H21B,H21C), C19(H19A,H19B,H19C), C18(H18A,
 H18B,H18C)
2.b Aromatic/amide H refined with riding coordinates:
 C4(H4), C13(H13), C7(H7), C8(H8), C10(H10), C2(H2), C11(H11), C3(H3)
2.c X=CH2 refined with riding coordinates:
 N2(H2A,H2B), N1(H1A,H1B)
;
_olex2_submission_special_instructions 'No special instructions were received'

loop_
_space_group_symop_operation_xyz
'x, y, z'
'-x+1/2, y+1/2, -z+1/2'
'-x, -y, -z'
'x-1/2, -y-1/2, z-1/2'

loop_
_atom_site_label
_atom_site_type_symbol
_atom_site_fract_x
_atom_site_fract_y
_atom_site_fract_z
_atom_site_U_iso_or_equiv
_atom_site_adp_type
_atom_site_occupancy
_atom_site_site_symmetry_order
_atom_site_calc_flag
_atom_site_refinement_flags_posn
_atom_site_refinement_flags_adp
_atom_site_refinement_flags_occupancy
_atom_site_disorder_assembly
_atom_site_disorder_group
S1 S 0.79869(9) 0.89668(7) 0.07186(4) 0.0472(3) Uani 1 1 d . . . . .
O6 O 1.1247(3) 1.0465(2) 0.36800(15) 0.0642(8) Uani 1 1 d . . . . .
S2 S 1.20792(9) 0.95065(7) 0.36789(4) 0.0457(3) Uani 1 1 d . . . . .
C5 C 1.0886(3) 0.8431(3) 0.35417(16) 0.0409(7) Uani 1 1 d . . . . .
O3 O 0.7670(3) 0.9146(3) 0.00805(13) 0.0693(9) Uani 1 1 d . . . . .
C9 C 0.9213(4) 1.0245(3) 0.16361(15) 0.0420(8) Uani 1 1 d . . . . .
O5 O 1.2838(3) 0.9296(2) 0.42597(14) 0.0676(9) Uani 1 1 d . . . . .
C14 C 0.8840(3) 1.0133(3) 0.10154(15) 0.0391(7) Uani 1 1 d . . . . .
C12 C 0.9818(4) 1.1843(3) 0.08004(17) 0.0464(8) Uani 1 1 d . . . . .
O4 O 1.2961(3) 0.9479(3) 0.31980(14) 0.0662(8) Uani 1 1 d . . . . .
C4 C 1.0902(4) 0.7624(3) 0.39668(17) 0.0466(8) Uani 1 1 d . . . . .
H4 H 1.1567 0.7644 0.4309 0.056 Uiso 1 1 calc R U . . .
C13 C 0.9147(4) 1.0908(3) 0.06101(16) 0.0447(8) Uani 1 1 d . . . . .
H13 H 0.8895 1.0797 0.0193 0.054 Uiso 1 1 calc R U . . .
O2 O 0.8962(3) 0.8110(2) 0.08466(14) 0.0669(8) Uani 1 1 d . . . . .
C6 C 0.9916(4) 0.8433(3) 0.30273(15) 0.0431(8) Uani 1 1 d . . . . .
O1 O 0.6762(3) 0.8860(3) 0.10221(16) 0.0735(9) Uani 1 1 d . . . . .
C7 C 0.9911(4) 0.9276(3) 0.25707(16) 0.0473(8) Uani 1 1 d . . . . .
H7 H 1.0609 0.9803 0.2641 0.057 Uiso 1 1 calc R U . . .
C8 C 0.9060(4) 0.9397(3) 0.20745(16) 0.0451(8) Uani 1 1 d . . . . .
H8 H 0.8316 0.8911 0.1999 0.054 Uiso 1 1 calc R U . . .
N3 N 1.2742(4) 0.9758(3) 0.59381(19) 0.0708(11) Uani 1 1 d . . . . .
C10 C 0.9856(4) 1.1205(3) 0.18164(17) 0.0524(9) Uani 1 1 d . . . . .
H10 H 1.0093 1.1325 0.2234 0.063 Uiso 1 1 calc R U . . .
C1 C 0.9967(4) 0.6788(3) 0.39027(19) 0.0525(9) Uani 1 1 d . . . . .
C2 C 0.8992(4) 0.6791(3) 0.3397(2) 0.0579(10) Uani 1 1 d . . . . .
H2 H 0.8329 0.6235 0.3345 0.070 Uiso 1 1 calc R U . . .
N2 N 1.0114(4) 1.2612(3) 0.03889(16) 0.0591(9) Uani 1 1 d . . . . .
H2A H 0.9876 1.2511 0.0003 0.071 Uiso 1 1 calc R U . . .
H2B H 1.0539 1.3202 0.0514 0.071 Uiso 1 1 calc R U . . .
C11 C 1.0163(4) 1.1990(3) 0.14147(18) 0.0526(9) Uani 1 1 d . . . . .
H11 H 1.0609 1.2627 0.1559 0.063 Uiso 1 1 calc R U . . .
N1 N 0.9975(4) 0.6005(3) 0.4334(2) 0.0809(14) Uani 1 1 d . . . . .
H1A H 1.0578 0.6030 0.4655 0.097 Uiso 1 1 calc R U . . .
H1B H 0.9378 0.5478 0.4288 0.097 Uiso 1 1 calc R U . . .
C3 C 0.8983(4) 0.7585(3) 0.29751(18) 0.0554(10) Uani 1 1 d . . . . .
H3 H 0.8316 0.7558 0.2634 0.066 Uiso 1 1 calc R U . . .
C17 C 1.4061(5) 0.9503(4) 0.5706(2) 0.0704(12) Uani 1 1 d . . . . .
H17A H 1.4362 0.8790 0.5842 0.106 Uiso 1 1 calc R U . . .
H17B H 1.4756 1.0029 0.5857 0.106 Uiso 1 1 calc R U . . .
H17C H 1.3942 0.9522 0.5266 0.106 Uiso 1 1 calc R U . . .
C16 C 1.1673(6) 0.9038(6) 0.5637(4) 0.129(3) Uani 1 1 d . . . . .
H16A H 1.1904 0.8297 0.5744 0.194 Uiso 1 1 calc R U . . .
H16B H 1.1635 0.9127 0.5200 0.194 Uiso 1 1 calc R U . . .
H16C H 1.0776 0.9216 0.5769 0.194 Uiso 1 1 calc R U . . .
C15 C 1.2298(9) 1.0857(5) 0.5765(5) 0.149(4) Uani 1 1 d . . . . .
H15A H 1.2952 1.1370 0.5964 0.223 Uiso 1 1 calc R U . . .
H15B H 1.1381 1.0988 0.5890 0.223 Uiso 1 1 calc R U . . .
H15C H 1.2267 1.0938 0.5328 0.223 Uiso 1 1 calc R U . . .
N4 N 1.1938(4) 1.3331(3) 0.3507(2) 0.0707(10) Uani 1 1 d . . . . .
C22 C 1.2967(6) 1.2676(5) 0.3215(4) 0.107(2) Uani 1 1 d . . . . .
H22A H 1.2712 1.1921 0.3227 0.161 Uiso 1 1 calc R U . . .
H22B H 1.3883 1.2777 0.3432 0.161 Uiso 1 1 calc R U . . .
H22C H 1.2979 1.2901 0.2797 0.161 Uiso 1 1 calc R U . . .
C20 C 1.0602(6) 1.3141(7) 0.3168(3) 0.107(2) Uani 1 1 d . . . . .
H20A H 1.0358 1.2386 0.3198 0.161 Uiso 1 1 calc R U . . .
H20B H 1.0647 1.3328 0.2745 0.161 Uiso 1 1 calc R U . . .
H20C H 0.9904 1.3581 0.3333 0.161 Uiso 1 1 calc R U . . .
C21 C 1.2332(9) 1.4482(5) 0.3484(4) 0.124(3) Uani 1 1 d . . . . .
H21A H 1.1657 1.4915 0.3669 0.187 Uiso 1 1 calc R U . . .
H21B H 1.2351 1.4701 0.3064 0.187 Uiso 1 1 calc R U . . .
H21C H 1.3245 1.4585 0.3703 0.187 Uiso 1 1 calc R U . . .
C19 C 1.1846(10) 1.3003(6) 0.4131(3) 0.131(3) Uani 1 1 d . . . . .
H19A H 1.1561 1.2255 0.4140 0.196 Uiso 1 1 calc R U . . .
H19B H 1.1169 1.3449 0.4306 0.196 Uiso 1 1 calc R U . . .
H19C H 1.2747 1.3087 0.4364 0.196 Uiso 1 1 calc R U . . .
C18 C 1.2800(14) 0.9587(12) 0.6573(4) 0.225(7) Uani 1 1 d . . . . .
H18A H 1.3133 0.8864 0.6669 0.337 Uiso 1 1 calc R U . . .
H18B H 1.1878 0.9673 0.6702 0.337 Uiso 1 1 calc R U . . .
H18C H 1.3427 1.0106 0.6783 0.337 Uiso 1 1 calc R U . . .

loop_
_atom_site_aniso_label
_atom_site_aniso_U_11
_atom_site_aniso_U_22
_atom_site_aniso_U_33
_atom_site_aniso_U_23
_atom_site_aniso_U_13
_atom_site_aniso_U_12
S1 0.0458(5) 0.0444(5) 0.0499(5) -0.0053(4) -0.0023(4) -0.0026(4)
O6 0.0624(18) 0.0412(14) 0.088(2) -0.0034(14) 0.0044(16) 0.0003(13)
S2 0.0410(5) 0.0404(5) 0.0543(5) 0.0038(4) -0.0011(4) -0.0059(3)
C5 0.0370(17) 0.0395(17) 0.0464(18) 0.0012(14) 0.0053(14) -0.0032(14)
O3 0.081(2) 0.071(2) 0.0507(16) -0.0063(14) -0.0167(15) -0.0140(17)
C9 0.0424(18) 0.0417(18) 0.0413(17) -0.0014(14) 0.0019(14) 0.0058(15)
O5 0.0703(19) 0.0583(17) 0.0682(18) 0.0081(14) -0.0210(15) -0.0193(15)
C14 0.0352(16) 0.0389(17) 0.0425(17) -0.0017(14) 0.0002(13) 0.0050(14)
C12 0.050(2) 0.0382(18) 0.051(2) 0.0009(15) 0.0056(16) 0.0042(15)
O4 0.0482(16) 0.077(2) 0.075(2) 0.0047(16) 0.0160(14) -0.0137(14)
C4 0.0412(19) 0.047(2) 0.0499(19) 0.0074(16) -0.0054(15) -0.0032(15)
C13 0.050(2) 0.0456(19) 0.0383(17) -0.0004(14) 0.0024(15) 0.0030(16)
O2 0.078(2) 0.0444(15) 0.0745(19) -0.0089(14) -0.0100(16) 0.0101(14)
C6 0.0407(18) 0.0470(19) 0.0415(17) 0.0033(15) 0.0045(14) -0.0013(15)
O1 0.0572(18) 0.084(2) 0.081(2) -0.0124(18) 0.0169(16) -0.0235(16)
C7 0.047(2) 0.049(2) 0.0456(19) 0.0051(16) 0.0021(15) -0.0048(16)
C8 0.0463(19) 0.0464(19) 0.0427(18) 0.0017(15) 0.0052(15) -0.0001(16)
N3 0.082(3) 0.051(2) 0.086(3) -0.0070(19) 0.040(2) 0.0019(19)
C10 0.067(2) 0.047(2) 0.0419(19) -0.0052(16) 0.0001(17) -0.0040(18)
C1 0.045(2) 0.048(2) 0.064(2) 0.0134(18) 0.0005(17) -0.0062(17)
C2 0.049(2) 0.053(2) 0.069(3) 0.0099(19) -0.0068(19) -0.0162(18)
N2 0.079(2) 0.0452(18) 0.0543(19) 0.0069(15) 0.0099(17) -0.0048(17)
C11 0.063(2) 0.0386(19) 0.055(2) -0.0035(16) 0.0035(18) -0.0049(17)
N1 0.070(3) 0.073(3) 0.092(3) 0.041(2) -0.023(2) -0.030(2)
C3 0.052(2) 0.057(2) 0.055(2) 0.0029(18) -0.0064(17) -0.0108(18)
C17 0.055(3) 0.067(3) 0.091(3) -0.011(3) 0.015(2) -0.003(2)
C16 0.068(4) 0.089(5) 0.236(10) -0.025(5) 0.044(5) -0.012(3)
C15 0.129(6) 0.058(4) 0.274(12) 0.022(5) 0.092(7) 0.019(4)
N4 0.057(2) 0.067(2) 0.089(3) -0.005(2) 0.0111(19) -0.0158(19)
C22 0.075(4) 0.076(4) 0.179(7) 0.006(4) 0.052(4) -0.001(3)
C20 0.063(3) 0.161(7) 0.098(4) -0.034(4) 0.010(3) -0.009(4)
C21 0.146(7) 0.062(4) 0.172(7) -0.010(4) 0.049(6) -0.021(4)
C19 0.213(9) 0.103(5) 0.072(4) -0.005(4) -0.004(5) -0.044(6)
C18 0.250(13) 0.355(18) 0.082(5) 0.014(8) 0.074(7) 0.099(13)

loop_
_atom_type_symbol
_atom_type_description
_atom_type_scat_dispersion_real
_atom_type_scat_dispersion_imag
_atom_type_scat_source
C C 0.0181 0.0091 'International Tables Vol C Tables 4.2.6.8 and 6.1.1.4'
H H 0.0000 0.0000 'International Tables Vol C Tables 4.2.6.8 and 6.1.1.4'
N N 0.0311 0.0180 'International Tables Vol C Tables 4.2.6.8 and 6.1.1.4'
O O 0.0492 0.0322 'International Tables Vol C Tables 4.2.6.8 and 6.1.1.4'
S S 0.3331 0.5567 'International Tables Vol C Tables 4.2.6.8 and 6.1.1.4'

loop_
_geom_angle_atom_site_label_1
_geom_angle_atom_site_label_2
_geom_angle_atom_site_label_3
_geom_angle
_geom_angle_site_symmetry_1
_geom_angle_site_symmetry_3
_geom_angle_publ_flag
O3 S1 C14 106.50(17) . . ?
O2 S1 O3 112.3(2) . . ?
O2 S1 C14 105.36(17) . . ?
O1 S1 O3 112.1(2) . . ?
O1 S1 C14 106.29(18) . . ?
O1 S1 O2 113.6(2) . . ?
O6 S2 C5 105.62(17) . . ?
O5 S2 O6 112.5(2) . . ?
O5 S2 C5 106.21(17) . . ?
O4 S2 O6 113.5(2) . . ?
O4 S2 C5 106.47(18) . . ?
O4 S2 O5 111.9(2) . . ?
C4 C5 S2 118.2(3) . . ?
C4 C5 C6 121.2(3) . . ?
C6 C5 S2 120.5(3) . . ?
C14 C9 C8 123.7(3) . . ?
C10 C9 C14 115.6(3) . . ?
C10 C9 C8 120.5(3) . . ?
C9 C14 S1 120.9(3) . . ?
C13 C14 S1 117.3(3) . . ?
C13 C14 C9 121.7(3) . . ?
C13 C12 C11 118.1(3) . . ?
N2 C12 C13 120.6(3) . . ?
N2 C12 C11 121.2(3) . . ?
C5 C4 H4 119.3 . . ?
C5 C4 C1 121.3(3) . . ?
C1 C4 H4 119.3 . . ?
C14 C13 C12 121.4(3) . . ?
C14 C13 H13 119.3 . . ?
C12 C13 H13 119.3 . . ?
C5 C6 C7 121.3(3) . . ?
C3 C6 C5 116.3(3) . . ?
C3 C6 C7 122.4(3) . . ?
C6 C7 H7 115.8 . . ?
C8 C7 C6 128.3(4) . . ?
C8 C7 H7 115.8 . . ?
C9 C8 H8 118.5 . . ?
C7 C8 C9 123.0(4) . . ?
C7 C8 H8 118.5 . . ?
C17 N3 C16 107.9(4) . . ?
C17 N3 C15 110.6(4) . . ?
C15 N3 C16 105.9(6) . . ?
C18 N3 C17 111.9(6) . . ?
C18 N3 C16 108.0(8) . . ?
C18 N3 C15 112.2(7) . . ?
C9 C10 H10 118.4 . . ?
C11 C10 C9 123.1(3) . . ?
C11 C10 H10 118.4 . . ?
C4 C1 C2 117.8(3) . . ?
N1 C1 C4 120.8(4) . . ?
N1 C1 C2 121.4(4) . . ?
C1 C2 H2 119.6 . . ?
C3 C2 C1 120.8(4) . . ?
C3 C2 H2 119.6 . . ?
C12 N2 H2A 120.0 . . ?
C12 N2 H2B 120.0 . . ?
H2A N2 H2B 120.0 . . ?
C12 C11 H11 120.0 . . ?
C10 C11 C12 119.9(4) . . ?
C10 C11 H11 120.0 . . ?
C1 N1 H1A 120.0 . . ?
C1 N1 H1B 120.0 . . ?
H1A N1 H1B 120.0 . . ?
C6 C3 H3 118.7 . . ?
C2 C3 C6 122.6(4) . . ?
C2 C3 H3 118.7 . . ?
N3 C17 H17A 109.5 . . ?
N3 C17 H17B 109.5 . . ?
N3 C17 H17C 109.5 . . ?
H17A C17 H17B 109.5 . . ?
H17A C17 H17C 109.5 . . ?
H17B C17 H17C 109.5 . . ?
N3 C16 H16A 109.5 . . ?
N3 C16 H16B 109.5 . . ?
N3 C16 H16C 109.5 . . ?
H16A C16 H16B 109.5 . . ?
H16A C16 H16C 109.5 . . ?
H16B C16 H16C 109.5 . . ?
N3 C15 H15A 109.5 . . ?
N3 C15 H15B 109.5 . . ?
N3 C15 H15C 109.5 . . ?
H15A C15 H15B 109.5 . . ?
H15A C15 H15C 109.5 . . ?
H15B C15 H15C 109.5 . . ?
C20 N4 C22 106.9(5) . . ?
C20 N4 C21 111.0(6) . . ?
C20 N4 C19 107.9(5) . . ?
C21 N4 C22 109.1(5) . . ?
C19 N4 C22 111.8(6) . . ?
C19 N4 C21 110.1(5) . . ?
N4 C22 H22A 109.5 . . ?
N4 C22 H22B 109.5 . . ?
N4 C22 H22C 109.5 . . ?
H22A C22 H22B 109.5 . . ?
H22A C22 H22C 109.5 . . ?
H22B C22 H22C 109.5 . . ?
N4 C20 H20A 109.5 . . ?
N4 C20 H20B 109.5 . . ?
N4 C20 H20C 109.5 . . ?
H20A C20 H20B 109.5 . . ?
H20A C20 H20C 109.5 . . ?
H20B C20 H20C 109.5 . . ?
N4 C21 H21A 109.5 . . ?
N4 C21 H21B 109.5 . . ?
N4 C21 H21C 109.5 . . ?
H21A C21 H21B 109.5 . . ?
H21A C21 H21C 109.5 . . ?
H21B C21 H21C 109.5 . . ?
N4 C19 H19A 109.5 . . ?
N4 C19 H19B 109.5 . . ?
N4 C19 H19C 109.5 . . ?
H19A C19 H19B 109.5 . . ?
H19A C19 H19C 109.5 . . ?
H19B C19 H19C 109.5 . . ?
N3 C18 H18A 109.5 . . ?
N3 C18 H18B 109.5 . . ?
N3 C18 H18C 109.5 . . ?
H18A C18 H18B 109.5 . . ?
H18A C18 H18C 109.5 . . ?
H18B C18 H18C 109.5 . . ?

loop_
_geom_bond_atom_site_label_1
_geom_bond_atom_site_label_2
_geom_bond_distance
_geom_bond_site_symmetry_2
_geom_bond_publ_flag
S1 O3 1.446(3) . ?
S1 C14 1.777(3) . ?
S1 O2 1.445(3) . ?
S1 O1 1.444(3) . ?
O6 S2 1.452(3) . ?
S2 C5 1.788(3) . ?
S2 O5 1.451(3) . ?
S2 O4 1.449(3) . ?
C5 C4 1.388(5) . ?
C5 C6 1.411(5) . ?
C9 C14 1.405(5) . ?
C9 C8 1.465(5) . ?
C9 C10 1.397(5) . ?
C14 C13 1.383(5) . ?
C12 C13 1.388(5) . ?
C12 N2 1.385(5) . ?
C12 C11 1.392(5) . ?
C4 H4 0.9500 . ?
C4 C1 1.389(5) . ?
C13 H13 0.9500 . ?
C6 C7 1.470(5) . ?
C6 C3 1.398(5) . ?
C7 H7 0.9500 . ?
C7 C8 1.323(5) . ?
C8 H8 0.9500 . ?
N3 C17 1.476(6) . ?
N3 C16 1.487(8) . ?
N3 C15 1.484(7) . ?
N3 C18 1.432(9) . ?
C10 H10 0.9500 . ?
C10 C11 1.387(5) . ?
C1 C2 1.400(5) . ?
C1 N1 1.376(5) . ?
C2 H2 0.9500 . ?
C2 C3 1.371(6) . ?
N2 H2A 0.8800 . ?
N2 H2B 0.8800 . ?
C11 H11 0.9500 . ?
N1 H1A 0.8800 . ?
N1 H1B 0.8800 . ?
C3 H3 0.9500 . ?
C17 H17A 0.9800 . ?
C17 H17B 0.9800 . ?
C17 H17C 0.9800 . ?
C16 H16A 0.9800 . ?
C16 H16B 0.9800 . ?
C16 H16C 0.9800 . ?
C15 H15A 0.9800 . ?
C15 H15B 0.9800 . ?
C15 H15C 0.9800 . ?
N4 C22 1.500(7) . ?
N4 C20 1.458(7) . ?
N4 C21 1.497(7) . ?
N4 C19 1.467(7) . ?
C22 H22A 0.9800 . ?
C22 H22B 0.9800 . ?
C22 H22C 0.9800 . ?
C20 H20A 0.9800 . ?
C20 H20B 0.9800 . ?
C20 H20C 0.9800 . ?
C21 H21A 0.9800 . ?
C21 H21B 0.9800 . ?
C21 H21C 0.9800 . ?
C19 H19A 0.9800 . ?
C19 H19B 0.9800 . ?
C19 H19C 0.9800 . ?
C18 H18A 0.9800 . ?
C18 H18B 0.9800 . ?
C18 H18C 0.9800 . ?

loop_
_geom_torsion_atom_site_label_1
_geom_torsion_atom_site_label_2
_geom_torsion_atom_site_label_3
_geom_torsion_atom_site_label_4
_geom_torsion
_geom_torsion_site_symmetry_1
_geom_torsion_site_symmetry_2
_geom_torsion_site_symmetry_3
_geom_torsion_site_symmetry_4
_geom_torsion_publ_flag
S1 C14 C13 C12 -179.7(3) . . . . ?
O6 S2 C5 C4 -121.3(3) . . . . ?
O6 S2 C5 C6 55.9(3) . . . . ?
S2 C5 C4 C1 177.2(3) . . . . ?
S2 C5 C6 C7 4.0(5) . . . . ?
S2 C5 C6 C3 -176.9(3) . . . . ?
C5 C4 C1 C2 -0.7(6) . . . . ?
C5 C4 C1 N1 -178.6(4) . . . . ?
C5 C6 C7 C8 -178.7(4) . . . . ?
C5 C6 C3 C2 0.2(6) . . . . ?
O3 S1 C14 C9 176.0(3) . . . . ?
O3 S1 C14 C13 -5.6(3) . . . . ?
C9 C14 C13 C12 -1.3(5) . . . . ?
C9 C10 C11 C12 0.6(7) . . . . ?
O5 S2 C5 C4 -1.7(4) . . . . ?
O5 S2 C5 C6 175.5(3) . . . . ?
C14 C9 C8 C7 147.7(4) . . . . ?
C14 C9 C10 C11 -2.5(6) . . . . ?
O4 S2 C5 C4 117.7(3) . . . . ?
O4 S2 C5 C6 -65.1(3) . . . . ?
C4 C5 C6 C7 -178.9(4) . . . . ?
C4 C5 C6 C3 0.2(5) . . . . ?
C4 C1 C2 C3 1.1(7) . . . . ?
C13 C12 C11 C10 1.0(6) . . . . ?
O2 S1 C14 C9 -64.6(3) . . . . ?
O2 S1 C14 C13 113.8(3) . . . . ?
C6 C5 C4 C1 0.1(6) . . . . ?
C6 C7 C8 C9 -176.5(4) . . . . ?
O1 S1 C14 C9 56.2(3) . . . . ?
O1 S1 C14 C13 -125.3(3) . . . . ?
C7 C6 C3 C2 179.3(4) . . . . ?
C8 C9 C14 S1 6.0(5) . . . . ?
C8 C9 C14 C13 -172.4(3) . . . . ?
C8 C9 C10 C11 172.9(4) . . . . ?
C10 C9 C14 S1 -178.9(3) . . . . ?
C10 C9 C14 C13 2.8(5) . . . . ?
C10 C9 C8 C7 -27.2(6) . . . . ?
C1 C2 C3 C6 -0.9(7) . . . . ?
N2 C12 C13 C14 -179.8(3) . . . . ?
N2 C12 C11 C10 -179.9(4) . . . . ?
C11 C12 C13 C14 -0.7(6) . . . . ?
N1 C1 C2 C3 179.0(5) . . . . ?
C3 C6 C7 C8 2.3(7) . . . . ?
